data_7122455
loop_
_publ_author_name
'Zhang, Hang'
'Yao, Qian'
'Cao, Weidi'
'Ge, Shulin'
'Xu, Jinxiu'
'Liu, Xiaohua'
'Feng, Xiaoming'

_publ_section_title
;
 Catalytic enantioselective ene-type reactions of vinylogous hydrazone:
 construction of \a-methylene-\g-butyrolactone derivatives.
;
_journal_issue 88
_journal_name_full 'Chemical communications (Cambridge, England)'
_journal_page_first 12511
_journal_page_last 12514
_journal_paper_doi 10.1039/c8cc07567k
_journal_volume 54
_journal_year 2018
_chemical_absolute_configuration ad
_chemical_formula_sum 'C23.9 H24 I N3 O3'
_chemical_formula_weight 528.16
_space_group_crystal_system triclinic
_space_group_IT_number 1
_space_group_name_Hall 'P 1'
_space_group_name_H-M_alt 'P 1'
_symmetry_space_group_name_Hall 'P 1'
_symmetry_space_group_name_H-M 'P 1'
_atom_sites_solution_hydrogens geom
_audit_creation_method SHELXL-2016/6
_audit_update_record
;
2018-05-25 deposited with the CCDC.
2018-10-12 downloaded from the CCDC.
;
_cell_angle_alpha 90.01(3)
_cell_angle_beta 90.05(2)
_cell_angle_gamma 90.012(11)
_cell_formula_units_Z 4
_cell_length_a 12.050(6)
_cell_length_b 12.052(7)
_cell_length_c 16.964(16)
_cell_measurement_reflns_used 9767
_cell_measurement_temperature 300(2)
_cell_measurement_theta_max 24.52
_cell_measurement_theta_min 2.67
_cell_volume 2464(3)
_computing_structure_refinement 'SHELXL-2016/6 (Sheldrick, 2016)'
_computing_structure_solution 'SHELXT 2014/5 (Sheldrick, 2014)'
_diffrn_ambient_temperature 300(2)
_diffrn_measured_fraction_theta_full 0.992
_diffrn_measured_fraction_theta_max 0.992
_diffrn_measurement_device_type 'BRUKER D8 VENTURE PHOTON II'
_diffrn_radiation_type MoK\a
_diffrn_radiation_wavelength 0.71073
_diffrn_reflns_av_R_equivalents 0.0310
_diffrn_reflns_av_unetI/netI 0.0331
_diffrn_reflns_Laue_measured_fraction_full 0.992
_diffrn_reflns_Laue_measured_fraction_max 0.992
_diffrn_reflns_limit_h_max 15
_diffrn_reflns_limit_h_min -15
_diffrn_reflns_limit_k_max 15
_diffrn_reflns_limit_k_min -15
_diffrn_reflns_limit_l_max 21
_diffrn_reflns_limit_l_min -21
_diffrn_reflns_number 76282
_diffrn_reflns_point_group_measured_fraction_full 0.989
_diffrn_reflns_point_group_measured_fraction_max 0.987
_diffrn_reflns_theta_full 25.242
_diffrn_reflns_theta_max 26.439
_diffrn_reflns_theta_min 2.401
_exptl_absorpt_coefficient_mu 1.328
_exptl_crystal_colour colourless
_exptl_crystal_density_diffrn 1.424
_exptl_crystal_density_method 'not measured'
_exptl_crystal_description BLOCK
_exptl_crystal_F_000 1062
_exptl_crystal_size_max 0.440
_exptl_crystal_size_mid 0.100
_exptl_crystal_size_min 0.060
_refine_diff_density_max 1.329
_refine_diff_density_min -0.942
_refine_diff_density_rms 0.069
_refine_ls_abs_structure_details
;
 Flack x determined using 5469 quotients [(I+)-(I-)]/[(I+)+(I-)]
 (Parsons, Flack and Wagner, Acta Cryst. B69 (2013) 249-259).
;
_refine_ls_abs_structure_Flack -0.006(5)
_refine_ls_extinction_method none
_refine_ls_goodness_of_fit_ref 1.066
_refine_ls_hydrogen_treatment constr
_refine_ls_matrix_type full
_refine_ls_number_parameters 1129
_refine_ls_number_reflns 19980
_refine_ls_number_restraints 331
_refine_ls_restrained_S_all 1.060
_refine_ls_R_factor_all 0.0899
_refine_ls_R_factor_gt 0.0674
_refine_ls_shift/su_max 0.000
_refine_ls_shift/su_mean 0.000
_refine_ls_structure_factor_coef Fsqd
_refine_ls_weighting_details 'w=1/[\s^2^(Fo^2^)+(0.1010P)^2^+2.5756P] where P=(Fo^2^+2Fc^2^)/3'
_refine_ls_weighting_scheme calc
_refine_ls_wR_factor_gt 0.1918
_refine_ls_wR_factor_ref 0.2115
_reflns_Friedel_coverage 0.991
_reflns_Friedel_fraction_full 0.986
_reflns_Friedel_fraction_max 0.983
_reflns_number_gt 14033
_reflns_number_total 19980
_reflns_threshold_expression 'I > 2\s(I)'
_cod_data_source_file c8cc07567k2.cif
_cod_data_source_block mo_200180524_ZH_3_0m_a
_cod_depositor_comments 'Adding full bibliography for 7122454--7122457.cif.'
_cod_original_cell_volume 2463(3)
_cod_original_formula_sum 'C23.90 H24 I N3 O3'
_cod_database_code 7122455
_shelx_shelxl_version_number 2016/6
_shelx_space_group_comment
;
The symmetry employed for this shelxl refinement is uniquely defined
by the following loop, which should always be used as a source of
symmetry information in preference to the above space-group names.
They are only intended as comments.
;
_shelx_estimated_absorpt_t_min 0.593
_shelx_estimated_absorpt_t_max 0.925

loop_
_space_group_symop_operation_xyz
'x, y, z'

loop_
_atom_site_label
_atom_site_type_symbol
_atom_site_fract_x
_atom_site_fract_y
_atom_site_fract_z
_atom_site_U_iso_or_equiv
_atom_site_adp_type
_atom_site_occupancy
_atom_site_site_symmetry_order
_atom_site_calc_flag
_atom_site_refinement_flags_posn
_atom_site_refinement_flags_adp
_atom_site_refinement_flags_occupancy
I001 I 1.07724(8) 0.16473(9) 0.08065(10) 0.1358(5) Uani 1 1 d . U .
C1 C 0.623(2) 0.0634(16) 0.8198(13) 0.150(8) Uani 1 1 d . U .
H1A H 0.633475 -0.000235 0.789701 0.180 Uiso 1 1 calc R U .
H1B H 0.650460 0.066319 0.871180 0.180 Uiso 1 1 calc R U .
I002 I -0.09708(8) 0.83548(9) 0.58048(10) 0.1361(5) Uani 1 1 d . U .
C2 C 0.0539(15) 0.367(2) 0.5690(13) 0.148(8) Uani 1 1 d . U .
H2A H -0.009322 0.356501 0.538322 0.178 Uiso 1 1 calc R U .
H2B H 0.055790 0.339787 0.620433 0.178 Uiso 1 1 calc R U .
I003 I 0.15469(9) -0.08705(9) 0.83064(10) 0.1364(5) Uani 1 1 d . U .
C3 C 0.357(2) 0.9373(16) 0.3202(13) 0.154(9) Uani 1 1 d . U .
H3A H 0.347991 1.001340 0.290379 0.185 Uiso 1 1 calc R U .
H3B H 0.330498 0.934278 0.371554 0.185 Uiso 1 1 calc R U .
I004 I 0.82541(9) 1.08720(8) 0.33048(10) 0.1357(5) Uani 1 1 d . U .
C4 C 0.9257(15) 0.633(2) 0.0690(13) 0.144(7) Uani 1 1 d . U .
H4A H 0.988565 0.643408 0.038057 0.173 Uiso 1 1 calc R U .
H4B H 0.924132 0.659360 0.120444 0.173 Uiso 1 1 calc R U .
O005 O 0.3310(6) 0.6400(7) 0.4940(4) 0.0787(19) Uani 1 1 d . U .
C5 C 0.630(2) 0.642(2) 0.8251(18) 0.200(10) Uani 1 1 d . U .
H5A H 0.698074 0.681893 0.834556 0.300 Uiso 1 1 calc R U .
H5B H 0.646314 0.574609 0.797362 0.300 Uiso 1 1 calc R U .
H5C H 0.595445 0.625081 0.874464 0.300 Uiso 1 1 calc R U .
O5 O 0.4896(9) 0.6263(8) 0.7357(6) 0.109(3) Uani 1 1 d . U .
O006 O 0.3507(7) 0.3410(7) 0.7438(4) 0.0788(19) Uani 1 1 d . U .
C6 C 0.2497(11) 0.9224(10) 0.5304(7) 0.081(2) Uani 1 1 d . U .
H6 H 0.286924 0.873068 0.563248 0.097 Uiso 1 1 calc R U .
O007 O 0.3800(8) 0.7437(7) 0.6638(5) 0.092(2) Uani 1 1 d . U .
C7 C 0.1375(10) 0.7629(10) 0.4762(7) 0.076(2) Uani 1 1 d . U .
H7A H 0.058690 0.755243 0.466026 0.091 Uiso 1 1 calc R U .
H7B H 0.176715 0.733080 0.431006 0.091 Uiso 1 1 calc R U .
O008 O 0.6490(6) 0.3597(7) -0.0061(4) 0.0787(19) Uani 1 1 d . U .
C8 C 0.345(2) 0.642(2) 1.0726(18) 0.198(9) Uani 1 1 d . U .
H8A H 0.301104 0.705811 1.086233 0.298 Uiso 1 1 calc R U .
H8B H 0.407804 0.665311 1.041937 0.298 Uiso 1 1 calc R U .
H8C H 0.370296 0.606332 1.119850 0.298 Uiso 1 1 calc R U .
O8 O 0.6161(8) 0.5002(9) 0.4860(6) 0.109(3) Uani 1 1 d . U .
N009 N 0.1657(7) 0.6961(7) 0.5454(5) 0.0645(14) Uani 1 1 d . U .
O00A O 0.7332(7) 0.6096(8) 0.4137(5) 0.092(2) Uani 1 1 d . U .
O00B O 0.6294(7) 0.6591(6) 0.2437(4) 0.0784(19) Uani 1 1 d . U .
O00C O 0.2473(7) 0.3906(8) 0.9139(5) 0.092(2) Uani 1 1 d . U .
O00D O 0.5993(8) 0.2574(7) 0.1639(5) 0.091(2) Uani 1 1 d . U .
O00E O 0.3645(8) 0.4993(9) 0.9861(6) 0.110(3) Uani 1 1 d . U .
O00F O 0.4903(9) 0.3747(8) 0.2359(6) 0.108(3) Uani 1 1 d . U .
N00G N 0.6860(7) 0.8245(7) 0.2956(5) 0.0638(14) Uani 1 1 d . U .
N00I N 0.3638(8) 0.5574(8) 0.6593(5) 0.0787(19) Uani 1 1 d . U .
H00I H 0.395654 0.495211 0.669599 0.094 Uiso 1 1 calc R U .
N00K N 0.8149(7) 0.3039(7) 0.0454(5) 0.0643(14) Uani 1 1 d . U .
N00L N 0.2940(7) 0.1757(7) 0.7955(5) 0.0639(14) Uani 1 1 d . U .
C00M C 0.2600(8) 0.6369(8) 0.5441(5) 0.0598(15) Uani 1 1 d . U .
N00N N 0.5471(8) 0.6265(8) 0.4095(5) 0.0778(19) Uani 1 1 d . U .
H00N H 0.484871 0.595200 0.420555 0.093 Uiso 1 1 calc R U .
N00O N 0.4328(8) 0.3734(8) 0.9092(5) 0.0780(19) Uani 1 1 d . U .
H00O H 0.495018 0.405403 0.919470 0.094 Uiso 1 1 calc R U .
C00P C 0.3531(8) 0.2705(8) 0.7939(5) 0.0595(15) Uani 1 1 d . U .
N00Q N 0.6166(8) 0.4430(8) 0.1592(5) 0.0792(19) Uani 1 1 d . U .
H00Q H 0.585103 0.505270 0.169803 0.095 Uiso 1 1 calc R U .
C00R C 0.6270(8) 0.7303(8) 0.2938(5) 0.0598(15) Uani 1 1 d . U .
C00T C 0.1045(9) 0.6784(10) 0.6142(6) 0.0719(17) Uani 1 1 d . U .
C00U C 0.7202(8) 0.3632(8) 0.0438(5) 0.0601(15) Uani 1 1 d . U .
C00W C 0.4318(9) 0.2715(9) 0.8644(6) 0.0668(11) Uani 1 1 d . U .
C00X C 0.7187(9) 0.4417(9) 0.1141(6) 0.0668(11) Uani 1 1 d . U .
C00Y C 0.7535(10) 0.8529(10) 0.2264(7) 0.076(2) Uani 1 1 d . U .
H00A H 0.746314 0.931870 0.216568 0.091 Uiso 1 1 calc R U .
H00B H 0.723454 0.814307 0.180958 0.091 Uiso 1 1 calc R U .
C00Z C 0.5029(17) 0.215(2) 0.3241(11) 0.145(6) Uani 1 1 d . U .
H00C H 0.459475 0.170632 0.359570 0.217 Uiso 1 1 calc R U .
H00D H 0.552829 0.260888 0.353878 0.217 Uiso 1 1 calc R U .
H00E H 0.544790 0.167359 0.289889 0.217 Uiso 1 1 calc R U .
C010 C 0.6691(10) 0.8857(9) 0.3644(6) 0.0722(17) Uani 1 1 d . U .
C011 C 0.2613(9) 0.5588(9) 0.6146(6) 0.0674(11) Uani 1 1 d . U .
C012 C 0.8541(15) 0.4343(16) 0.2333(8) 0.110(3) Uani 1 1 d . U .
H012 H 0.816802 0.487170 0.263142 0.132 Uiso 1 1 calc R U .
C013 C 0.7302(10) 0.0779(10) 0.0309(7) 0.079(2) Uani 1 1 d . U .
H013 H 0.693176 0.127140 0.063872 0.094 Uiso 1 1 calc R U .
C014 C 0.8154(10) 0.1157(10) -0.0167(6) 0.076(2) Uani 1 1 d . U .
C015 C 0.1645(10) 0.8847(10) 0.4832(7) 0.077(2) Uani 1 1 d . U .
C016 C 0.1264(15) 0.5651(16) 0.7336(8) 0.110(3) Uani 1 1 d . U .
H016 H 0.163370 0.511927 0.763351 0.132 Uiso 1 1 calc R U .
C017 C 0.777(2) 0.5145(17) 0.5742(11) 0.145(6) Uani 1 1 d . U .
H01A H 0.817740 0.471904 0.612361 0.217 Uiso 1 1 calc R U .
H01B H 0.732286 0.568611 0.600765 0.217 Uiso 1 1 calc R U .
H01C H 0.828182 0.551358 0.539583 0.217 Uiso 1 1 calc R U .
C018 C 0.8747(10) 0.8253(10) 0.2332(6) 0.075(2) Uani 1 1 d . U .
C019 C 0.4249(16) 0.1364(15) 0.9838(8) 0.109(3) Uani 1 1 d . U .
H019 H 0.477839 0.173056 1.014067 0.131 Uiso 1 1 calc R U .
C01A C 0.5543(15) 0.8641(15) 0.4831(8) 0.109(3) Uani 1 1 d . U .
H01D H 0.501375 0.827127 0.513129 0.131 Uiso 1 1 calc R U .
C01B C 0.8752(9) 0.3218(9) 0.1146(6) 0.0714(17) Uani 1 1 d . U .
C01C C 0.1620(9) 0.6000(10) 0.6593(6) 0.0746(16) Uani 1 1 d . U .
C01D C 0.2802(14) 1.0325(11) 0.5293(8) 0.097(3) Uani 1 1 d . U .
H01E H 0.338357 1.056316 0.561165 0.116 Uiso 1 1 calc R U .
C01E C 0.8433(10) 0.2369(10) -0.0236(7) 0.076(2) Uani 1 1 d . U .
H01F H 0.922335 0.243941 -0.033304 0.091 Uiso 1 1 calc R U .
H01G H 0.804836 0.266944 -0.069081 0.091 Uiso 1 1 calc R U .
C01F C 0.4095(10) 0.6528(10) 0.6847(7) 0.077(2) Uani 1 1 d . U .
C01G C 0.5893(10) 0.8279(9) 0.4087(6) 0.0743(16) Uani 1 1 d . U .
C01H C -0.0417(11) 0.2901(14) 0.7794(8) 0.098(3) Uani 1 1 d . U .
H01H H -0.065058 0.348466 0.811232 0.117 Uiso 1 1 calc R U .
C01I C 0.0676(10) 0.2595(11) 0.7808(7) 0.080(2) Uani 1 1 d . U .
H01I H 0.116948 0.296106 0.814050 0.096 Uiso 1 1 calc R U .
C01J C 0.2274(10) 0.1468(10) 0.7267(7) 0.076(2) Uani 1 1 d . U .
H01J H 0.234415 0.067695 0.717351 0.091 Uiso 1 1 calc R U .
H01K H 0.257569 0.184849 0.681158 0.091 Uiso 1 1 calc R U .
C01K C 0.3119(10) 0.1147(9) 0.8643(6) 0.0721(17) Uani 1 1 d . U .
C01L C 0.8177(9) 0.4004(10) 0.1590(6) 0.0736(16) Uani 1 1 d . U .
C01M C 0.7003(14) -0.0321(11) 0.0295(8) 0.096(3) Uani 1 1 d . U .
H01M H 0.642415 -0.055924 0.061581 0.116 Uiso 1 1 calc R U .
C01N C 0.3901(10) 0.1721(9) 0.9091(6) 0.0734(16) Uani 1 1 d . U .
C01O C 0.4767(17) 0.786(2) 0.8248(11) 0.146(6) Uani 1 1 d . U .
H01L H 0.436057 0.834939 0.790844 0.219 Uiso 1 1 calc R U .
H01N H 0.520178 0.828747 0.861251 0.219 Uiso 1 1 calc R U .
H01O H 0.425709 0.739942 0.853526 0.219 Uiso 1 1 calc R U .
C01P C 0.3375(10) 0.4191(10) 0.9352(7) 0.076(2) Uani 1 1 d . U .
C01Q C 0.1113(15) 0.9628(13) 0.4347(10) 0.109(4) Uani 1 1 d . U .
H01Q H 0.056053 0.938948 0.400308 0.131 Uiso 1 1 calc R U .
C01R C 0.4271(12) 0.2872(14) 0.2756(9) 0.101(3) Uani 1 1 d . U .
C01S C 0.9127(10) 0.7402(11) 0.2805(7) 0.080(2) Uani 1 1 d . U .
H01S H 0.863226 0.703031 0.313190 0.096 Uiso 1 1 calc R U .
C01T C 0.205(2) 0.4880(18) 1.0733(12) 0.148(6) Uani 1 1 d . U .
H01P H 0.164945 0.438950 1.038812 0.223 Uiso 1 1 calc R U .
H01R H 0.152925 0.531396 1.103265 0.223 Uiso 1 1 calc R U .
H01T H 0.250145 0.445293 1.108559 0.223 Uiso 1 1 calc R U .
C01U C 0.8692(14) 0.0382(12) -0.0652(10) 0.108(4) Uani 1 1 d . U .
H01U H 0.924627 0.061958 -0.099373 0.130 Uiso 1 1 calc R U .
C01V C 0.4279(9) 0.7440(10) 0.3334(7) 0.076(2) Uani 1 1 d . U .
H01V H 0.410045 0.682784 0.298453 0.091 Uiso 1 1 calc R U .
H01W H 0.377665 0.740297 0.377919 0.091 Uiso 1 1 calc R U .
C01W C 0.1393(10) 0.4179(10) 0.5402(7) 0.078(2) Uani 1 1 d . U .
C01X C 0.6434(10) 0.5807(10) 0.4345(7) 0.077(2) Uani 1 1 d . U .
C01Y C 0.5525(9) 0.2558(10) 0.8335(7) 0.075(2) Uani 1 1 d . U .
H01X H 0.570298 0.317027 0.798647 0.090 Uiso 1 1 calc R U .
H01Y H 0.603084 0.259271 0.877973 0.090 Uiso 1 1 calc R U .
C01Z C -0.1178(11) 0.2371(15) 0.7325(10) 0.105(3) Uani 1 1 d . U .
H01Z H -0.191645 0.259609 0.731331 0.126 Uiso 1 1 calc R U .
C020 C 0.2458(10) 0.4377(10) 0.5836(7) 0.076(2) Uani 1 1 d . U .
H02A H 0.307225 0.419995 0.548908 0.091 Uiso 1 1 calc R U .
H02B H 0.249282 0.387277 0.628118 0.091 Uiso 1 1 calc R U .
C021 C 0.0279(12) 0.1214(15) 0.6848(10) 0.109(4) Uani 1 1 d . U .
H021 H 0.051861 0.065989 0.650654 0.130 Uiso 1 1 calc R U .
C022 C 0.5487(9) 0.7286(9) 0.3639(6) 0.0672(11) Uani 1 1 d . U .
C023 C 0.5708(10) 0.3482(10) 0.1847(7) 0.077(2) Uani 1 1 d . U .
C024 C 0.9520(13) 0.8794(15) 0.1844(10) 0.111(5) Uani 1 1 d . U .
H024 H 0.927804 0.934921 0.150426 0.134 Uiso 1 1 calc R U .
C025 C 1.0983(11) 0.7634(15) 0.2327(9) 0.105(3) Uani 1 1 d . U .
H025 H 1.172330 0.741534 0.231737 0.127 Uiso 1 1 calc R U .
C026 C 1.0226(11) 0.7094(14) 0.2799(8) 0.096(3) Uani 1 1 d . U .
H026 H 1.046141 0.651368 0.311896 0.115 Uiso 1 1 calc R U .
N027 N 0.8502(17) 0.5130(16) -0.1018(8) 0.148(6) Uani 1 1 d . U .
C028 C 0.5716(10) 0.1486(10) 0.7901(7) 0.079(2) Uani 1 1 d . U .
C029 C 0.1049(10) 0.1751(11) 0.7334(6) 0.077(2) Uani 1 1 d . U .
C02A C 0.7527(15) -0.1073(12) -0.0173(9) 0.104(3) Uani 1 1 d . U .
H02C H 0.729661 -0.180971 -0.018765 0.125 Uiso 1 1 calc R U .
C02B C 0.0077(10) 0.7238(12) 0.6427(9) 0.094(2) Uani 1 1 d . U .
N02C N 0.1313(18) 0.4880(17) 0.3976(8) 0.150(6) Uani 1 1 d . U .
C02D C 0.4462(12) 0.8600(13) 0.2135(8) 0.097(4) Uani 1 1 d . U .
C02E C 0.7347(10) 0.5625(9) 0.0835(7) 0.074(2) Uani 1 1 d . U .
H02D H 0.673517 0.580614 0.048591 0.089 Uiso 1 1 calc R U .
H02E H 0.731367 0.612870 0.128019 0.089 Uiso 1 1 calc R U .
C02F C 0.1308(14) 0.4557(12) 0.4631(8) 0.101(4) Uani 1 1 d . U .
C02G C 0.4079(10) 0.8515(10) 0.2900(7) 0.078(2) Uani 1 1 d . U .
C02H C 0.8411(10) 0.5816(10) 0.0405(7) 0.077(2) Uani 1 1 d . U .
N02I N 0.4776(16) 0.8594(18) 0.1473(9) 0.148(6) Uani 1 1 d . U .
C02J C 0.608(2) 0.9630(19) 0.5081(11) 0.140(5) Uani 1 1 d . U .
H02J H 0.590821 0.990098 0.557944 0.168 Uiso 1 1 calc R U .
C02K C 0.681(2) 1.0195(15) 0.4658(12) 0.132(4) Uani 1 1 d . U .
H02K H 0.710642 1.085063 0.485613 0.158 Uiso 1 1 calc R U .
C02L C 0.7707(16) 0.3744(15) 0.4662(12) 0.127(5) Uani 1 1 d . U .
H02F H 0.724323 0.355388 0.422165 0.190 Uiso 1 1 calc R U .
H02G H 0.799386 0.307931 0.489729 0.190 Uiso 1 1 calc R U .
H02H H 0.831150 0.419858 0.448426 0.190 Uiso 1 1 calc R U .
C02M C -0.0287(15) 0.690(2) 0.7169(11) 0.130(4) Uani 1 1 d . U .
H02M H -0.094432 0.719375 0.737034 0.156 Uiso 1 1 calc R U .
C02P C 0.2091(16) 0.6263(14) 0.9658(12) 0.125(5) Uani 1 1 d . U .
H02I H 0.254731 0.643540 0.921109 0.188 Uiso 1 1 calc R U .
H02L H 0.182305 0.693889 0.988995 0.188 Uiso 1 1 calc R U .
H02N H 0.147250 0.581836 0.949166 0.188 Uiso 1 1 calc R U .
C02Q C 0.2264(15) 1.1078(12) 0.4823(10) 0.105(3) Uani 1 1 d . U .
H02Q H 0.248994 1.181553 0.481013 0.126 Uiso 1 1 calc R U .
C02S C 0.7031(14) 0.4378(13) 0.5266(9) 0.102(3) Uani 1 1 d . U .
C02T C 0.9725(10) 0.2757(12) 0.1427(9) 0.094(2) Uani 1 1 d . U .
C02U C 0.9510(19) 0.383(2) 0.2590(11) 0.141(5) Uani 1 1 d . U .
H02U H 0.977093 0.400147 0.309081 0.169 Uiso 1 1 calc R U .
C02V C 0.8502(13) 0.5448(12) -0.0365(8) 0.099(4) Uani 1 1 d . U .
C02X C 0.5332(12) 0.1398(14) 0.7135(8) 0.099(4) Uani 1 1 d . U .
C02Y C 0.6167(15) 0.7808(16) 0.7158(12) 0.127(5) Uani 1 1 d . U .
H02O H 0.638108 0.733896 0.672656 0.190 Uiso 1 1 calc R U .
H02P H 0.681836 0.811368 0.740122 0.190 Uiso 1 1 calc R U .
H02R H 0.570672 0.839906 0.696545 0.190 Uiso 1 1 calc R U .
C02Z C 0.7131(12) 0.9820(11) 0.3927(9) 0.094(2) Uani 1 1 d . U .
C030 C 0.5528(13) 0.7134(13) 0.7757(9) 0.102(3) Uani 1 1 d . U .
C031 C 0.3633(15) 0.2187(16) 0.2159(12) 0.127(5) Uani 1 1 d . U .
H03A H 0.345178 0.263956 0.171101 0.190 Uiso 1 1 calc R U .
H03B H 0.296163 0.191547 0.239491 0.190 Uiso 1 1 calc R U .
H03C H 0.407979 0.157100 0.199152 0.190 Uiso 1 1 calc R U .
C032 C 0.2764(14) 0.5632(13) 1.0257(9) 0.102(3) Uani 1 1 d . U .
C033 C -0.0812(14) 0.1490(17) 0.6867(12) 0.122(5) Uani 1 1 d . U .
H033 H -0.132006 0.108470 0.657039 0.147 Uiso 1 1 calc R U .
C034 C 0.2672(12) 0.0182(11) 0.8927(9) 0.094(2) Uani 1 1 d . U .
N035 N 0.5028(16) 0.1411(18) 0.6477(8) 0.149(6) Uani 1 1 d . U .
C036 C 1.0086(15) 0.3098(19) 0.2167(11) 0.129(4) Uani 1 1 d . U .
H036 H 1.074384 0.281147 0.236950 0.155 Uiso 1 1 calc R U .
C037 C 0.300(2) -0.0179(17) 0.9673(14) 0.122(4) Uani 0.8 1 d . U P
H037 H 0.271031 -0.083382 0.987537 0.146 Uiso 1 1 calc R U .
C038 C 0.0282(19) 0.619(2) 0.7590(11) 0.142(5) Uani 1 1 d . U .
H038 H 0.002211 0.602288 0.809236 0.170 Uiso 1 1 calc R U .
C039 C 1.0611(14) 0.8520(17) 0.1861(12) 0.126(5) Uani 1 1 d . U .
H039 H 1.111589 0.892171 0.156044 0.151 Uiso 1 1 calc R U .
C03A C 0.1381(17) 1.0722(14) 0.4367(12) 0.124(5) Uani 1 1 d . U .
H03D H 0.097246 1.123095 0.407407 0.148 Uiso 1 1 calc R U .
C03B C 0.370(3) 0.037(2) 1.0080(12) 0.131(5) Uani 0.8 1 d . U P
H03E H 0.385830 0.010914 1.058139 0.157 Uiso 1 1 calc R U .
C03C C 0.8416(17) -0.0713(14) -0.0628(12) 0.123(5) Uani 1 1 d . U .
H03F H 0.882526 -0.122402 -0.091887 0.148 Uiso 1 1 calc R U .
C03D C 0.631(2) 0.360(2) 0.5757(18) 0.196(9) Uani 1 1 d . U .
H03G H 0.561304 0.349057 0.549924 0.294 Uiso 1 1 calc R U .
H03H H 0.619316 0.392042 0.626841 0.294 Uiso 1 1 calc R U .
H03I H 0.668355 0.289910 0.581459 0.294 Uiso 1 1 calc R U .
C03E C 0.350(2) 0.358(2) 0.3244(18) 0.196(9) Uani 1 1 d . U .
H03J H 0.333438 0.424864 0.296413 0.294 Uiso 1 1 calc R U .
H03K H 0.385480 0.375662 0.373582 0.294 Uiso 1 1 calc R U .
H03L H 0.282897 0.317604 0.334391 0.294 Uiso 1 1 calc R U .

loop_
_atom_site_aniso_label
_atom_site_aniso_U_11
_atom_site_aniso_U_22
_atom_site_aniso_U_33
_atom_site_aniso_U_23
_atom_site_aniso_U_13
_atom_site_aniso_U_12
I001 0.0732(5) 0.0953(7) 0.2391(15) 0.0152(8) -0.0219(7) 0.0048(5)
C1 0.22(2) 0.087(9) 0.145(12) -0.016(9) -0.014(12) 0.051(11)
I002 0.0735(5) 0.0958(7) 0.2392(15) -0.0148(8) 0.0220(7) 0.0048(5)
C2 0.084(8) 0.22(2) 0.140(12) 0.012(12) -0.015(8) -0.046(11)
I003 0.0964(7) 0.0735(5) 0.2393(15) 0.0217(7) 0.0161(8) -0.0044(5)
C3 0.23(3) 0.086(9) 0.143(12) 0.014(9) 0.011(13) 0.053(12)
I004 0.0960(7) 0.0725(5) 0.2387(15) -0.0213(7) -0.0152(8) -0.0049(5)
C4 0.082(8) 0.21(2) 0.143(11) -0.010(12) 0.017(8) -0.046(10)
O005 0.072(4) 0.089(5) 0.075(4) 0.025(3) 0.012(3) 0.011(3)
C5 0.199(19) 0.149(15) 0.25(2) -0.007(11) -0.163(16) -0.021(10)
O5 0.107(6) 0.088(5) 0.131(7) 0.016(4) -0.057(5) -0.035(4)
O006 0.091(5) 0.072(4) 0.073(4) 0.014(3) -0.023(3) -0.009(3)
C6 0.090(7) 0.076(4) 0.077(6) 0.000(4) -0.004(4) -0.003(5)
O007 0.090(5) 0.077(3) 0.108(6) 0.010(4) -0.025(4) -0.024(4)
C7 0.071(5) 0.077(3) 0.080(4) 0.009(4) -0.015(4) 0.001(4)
O008 0.072(4) 0.091(5) 0.074(4) -0.025(3) -0.012(3) 0.009(3)
C8 0.155(16) 0.190(18) 0.25(2) -0.158(16) 0.003(11) 0.024(10)
O8 0.090(5) 0.106(6) 0.133(7) 0.059(5) 0.016(4) 0.034(4)
N009 0.055(3) 0.071(4) 0.068(3) 0.004(3) -0.004(2) -0.009(2)
O00A 0.077(3) 0.093(5) 0.108(6) 0.028(4) 0.009(4) 0.024(4)
O00B 0.088(5) 0.071(4) 0.075(4) -0.012(3) 0.023(3) -0.009(3)
O00C 0.078(3) 0.092(5) 0.105(6) -0.027(4) -0.008(4) 0.020(4)
O00D 0.089(5) 0.077(3) 0.108(6) -0.010(4) 0.024(4) -0.022(4)
O00E 0.089(5) 0.109(7) 0.132(7) -0.061(5) -0.018(4) 0.034(4)
O00F 0.103(6) 0.089(5) 0.130(7) -0.016(4) 0.057(5) -0.033(4)
N00G 0.067(3) 0.058(3) 0.066(3) 0.003(2) 0.003(3) 0.006(2)
N00I 0.081(3) 0.075(3) 0.080(5) 0.018(4) -0.028(3) -0.018(3)
N00K 0.057(3) 0.069(3) 0.066(3) -0.003(3) 0.004(2) -0.007(3)
N00L 0.069(3) 0.057(3) 0.066(3) -0.001(2) -0.003(3) 0.008(2)
C00M 0.056(3) 0.068(4) 0.056(3) 0.005(3) -0.0054(19) -0.008(3)
N00N 0.075(3) 0.079(3) 0.080(5) 0.028(3) 0.019(4) 0.019(3)
N00O 0.076(3) 0.078(3) 0.080(5) -0.027(3) -0.016(4) 0.016(3)
C00P 0.068(4) 0.054(3) 0.056(3) -0.004(2) -0.006(3) 0.010(3)
N00Q 0.081(3) 0.075(3) 0.081(5) -0.018(4) 0.029(3) -0.018(3)
C00R 0.067(4) 0.054(3) 0.058(3) 0.005(2) 0.007(3) 0.008(3)
C00T 0.060(4) 0.079(5) 0.077(4) -0.008(3) 0.007(3) -0.021(3)
C00U 0.055(3) 0.068(4) 0.058(3) -0.008(3) 0.005(2) -0.009(3)
C00W 0.075(3) 0.064(3) 0.062(4) -0.0090(18) -0.013(2) 0.019(2)
C00X 0.065(3) 0.072(3) 0.063(4) -0.014(2) 0.0098(18) -0.019(2)
C00Y 0.076(3) 0.072(5) 0.079(4) 0.016(4) 0.008(4) -0.003(4)
C00Z 0.114(11) 0.210(16) 0.109(11) 0.048(10) -0.015(7) -0.038(9)
C010 0.080(5) 0.060(4) 0.076(4) -0.007(3) -0.008(3) 0.019(3)
C011 0.066(3) 0.073(3) 0.063(4) 0.013(2) -0.0102(18) -0.018(2)
C012 0.127(9) 0.138(11) 0.065(5) -0.008(5) -0.017(5) -0.039(6)
C013 0.087(6) 0.074(4) 0.075(6) 0.002(4) 0.001(4) 0.001(4)
C014 0.087(6) 0.073(3) 0.069(6) -0.006(4) 0.005(4) 0.008(4)
C015 0.083(6) 0.073(3) 0.075(6) 0.006(4) -0.007(4) 0.008(4)
C016 0.123(9) 0.139(11) 0.067(5) 0.010(5) 0.016(5) -0.041(6)
C017 0.214(16) 0.109(11) 0.112(11) -0.010(7) -0.051(11) 0.032(9)
C018 0.073(3) 0.082(6) 0.071(6) 0.005(4) 0.009(4) -0.006(4)
C019 0.142(11) 0.123(9) 0.064(5) 0.016(5) -0.009(5) 0.040(6)
C01A 0.132(11) 0.126(9) 0.069(5) -0.018(5) 0.010(5) 0.043(6)
C01B 0.060(4) 0.077(5) 0.077(4) 0.008(3) -0.007(3) -0.021(2)
C01C 0.075(4) 0.092(5) 0.057(4) 0.000(3) -0.001(3) -0.030(3)
C01D 0.115(9) 0.079(5) 0.097(8) -0.011(5) 0.014(5) -0.011(5)
C01E 0.076(6) 0.075(3) 0.077(4) -0.006(4) 0.016(4) 0.005(4)
C01F 0.074(6) 0.082(3) 0.076(6) 0.013(4) -0.014(4) -0.026(4)
C01G 0.092(5) 0.073(4) 0.058(4) 0.001(3) 0.002(3) 0.030(3)
C01H 0.077(5) 0.120(9) 0.097(8) 0.009(5) 0.011(5) 0.009(5)
C01I 0.074(4) 0.089(7) 0.078(6) -0.006(4) 0.000(4) -0.001(4)
C01J 0.078(3) 0.072(5) 0.079(4) -0.013(4) -0.009(4) -0.001(4)
C01K 0.080(6) 0.060(4) 0.076(4) 0.010(3) 0.007(3) 0.020(3)
C01L 0.075(4) 0.091(5) 0.055(4) 0.001(3) 0.002(3) -0.030(3)
C01M 0.120(9) 0.077(5) 0.093(8) 0.010(5) -0.010(5) -0.009(5)
C01N 0.094(5) 0.071(4) 0.055(4) 0.000(3) 0.000(3) 0.031(3)
C01O 0.111(11) 0.220(17) 0.107(11) -0.052(11) 0.009(7) -0.035(9)
C01P 0.082(3) 0.071(6) 0.077(6) -0.014(4) -0.016(4) 0.026(4)
C01Q 0.124(11) 0.085(4) 0.118(10) 0.026(7) -0.033(7) 0.005(6)
C01R 0.083(7) 0.107(7) 0.112(8) 0.010(4) 0.027(4) -0.029(4)
C01S 0.076(4) 0.093(7) 0.072(6) 0.005(4) 0.000(4) 0.003(5)
C01T 0.212(16) 0.120(12) 0.113(11) 0.017(8) 0.050(11) 0.038(10)
C01U 0.115(10) 0.082(4) 0.127(11) -0.022(7) 0.031(7) 0.013(6)
C01V 0.069(3) 0.080(5) 0.080(6) 0.025(4) 0.014(3) 0.011(3)
C01W 0.076(5) 0.070(6) 0.086(4) -0.012(4) -0.021(4) 0.001(4)
C01X 0.081(3) 0.072(6) 0.079(6) 0.015(4) 0.013(4) 0.025(4)
C01Y 0.070(3) 0.079(5) 0.076(5) -0.023(4) -0.013(3) 0.011(3)
C01Z 0.067(5) 0.124(10) 0.124(10) 0.031(6) -0.006(5) 0.003(5)
C020 0.081(5) 0.070(3) 0.078(6) 0.012(3) -0.024(4) -0.011(3)
C021 0.085(4) 0.117(11) 0.124(11) -0.034(7) -0.025(7) -0.007(6)
C022 0.072(3) 0.066(3) 0.064(4) 0.0111(18) 0.014(2) 0.017(2)
C023 0.074(6) 0.081(3) 0.076(6) -0.017(4) 0.014(4) -0.028(4)
C024 0.085(4) 0.121(11) 0.129(11) 0.036(7) 0.027(7) -0.009(6)
C025 0.069(5) 0.127(10) 0.121(10) -0.035(6) 0.005(5) 0.002(5)
C026 0.077(5) 0.114(9) 0.097(8) -0.015(5) -0.014(5) 0.008(5)
N027 0.193(16) 0.162(14) 0.089(6) 0.000(7) 0.062(9) 0.017(12)
C028 0.074(6) 0.077(5) 0.085(5) -0.022(4) 0.009(4) 0.003(4)
C029 0.074(3) 0.088(6) 0.068(6) -0.006(4) -0.007(4) -0.006(4)
C02A 0.125(10) 0.069(5) 0.119(10) -0.005(5) -0.029(6) 0.000(5)
C02B 0.067(5) 0.094(7) 0.120(6) -0.029(4) 0.023(4) -0.025(3)
N02C 0.197(17) 0.168(15) 0.086(6) 0.001(7) -0.062(9) 0.014(13)
C02D 0.088(8) 0.114(9) 0.091(5) 0.045(5) -0.009(5) -0.011(7)
C02E 0.076(5) 0.068(3) 0.078(5) -0.013(3) 0.022(4) -0.010(3)
C02F 0.120(10) 0.095(9) 0.088(5) -0.010(6) -0.046(5) 0.002(7)
C02G 0.072(6) 0.075(5) 0.089(5) 0.022(4) -0.009(4) 0.001(4)
C02H 0.072(4) 0.073(6) 0.087(4) 0.012(4) 0.020(4) 0.001(4)
N02I 0.156(14) 0.195(17) 0.092(6) 0.061(9) 0.004(7) -0.020(12)
C02J 0.189(18) 0.138(12) 0.092(8) -0.049(7) -0.011(7) 0.042(7)
C02K 0.169(15) 0.092(9) 0.134(9) -0.052(7) -0.026(7) 0.035(6)
C02L 0.117(10) 0.099(10) 0.164(11) -0.033(8) -0.046(7) 0.045(8)
C02M 0.093(9) 0.165(15) 0.132(8) -0.030(6) 0.052(7) -0.036(6)
C02P 0.127(11) 0.092(10) 0.157(11) 0.028(7) 0.044(7) 0.048(8)
C02Q 0.128(10) 0.069(5) 0.119(10) 0.005(5) 0.032(6) -0.004(5)
C02S 0.107(7) 0.093(8) 0.107(8) 0.030(4) -0.014(4) 0.026(5)
C02T 0.069(5) 0.092(7) 0.120(6) 0.029(4) -0.024(4) -0.023(3)
C02U 0.141(12) 0.191(19) 0.090(8) 0.012(7) -0.048(7) -0.039(8)
C02V 0.115(10) 0.091(8) 0.091(5) 0.010(6) 0.046(5) 0.009(7)
C02X 0.087(8) 0.120(10) 0.089(5) -0.048(5) 0.007(5) -0.008(7)
C02Y 0.099(10) 0.122(10) 0.159(11) -0.049(7) 0.033(7) -0.051(8)
C02Z 0.088(7) 0.071(5) 0.122(6) -0.026(4) -0.028(4) 0.023(3)
C030 0.089(7) 0.105(7) 0.111(8) -0.013(4) -0.029(4) -0.027(5)
C031 0.100(10) 0.126(11) 0.154(11) 0.044(7) -0.033(7) -0.052(8)
C032 0.109(7) 0.091(8) 0.108(8) -0.030(4) 0.012(4) 0.027(5)
C033 0.080(4) 0.129(12) 0.158(14) -0.005(8) -0.029(7) -0.014(7)
C034 0.094(7) 0.068(5) 0.120(6) 0.026(4) 0.029(4) 0.023(3)
N035 0.163(14) 0.196(17) 0.087(6) -0.061(9) -0.003(7) -0.017(12)
C036 0.095(9) 0.159(14) 0.133(8) 0.030(6) -0.053(7) -0.037(6)
C037 0.154(16) 0.086(10) 0.125(9) 0.048(7) 0.039(7) 0.044(6)
C038 0.136(12) 0.194(19) 0.095(8) -0.008(7) 0.050(8) -0.040(7)
C039 0.079(4) 0.131(12) 0.167(15) 0.008(8) 0.030(8) -0.018(7)
C03A 0.126(12) 0.079(4) 0.166(15) 0.030(8) -0.005(8) 0.014(7)
C03B 0.19(2) 0.127(13) 0.081(9) 0.040(8) 0.024(7) 0.048(8)
C03C 0.134(12) 0.079(4) 0.157(14) -0.028(7) 0.010(8) 0.015(7)
C03D 0.147(15) 0.197(19) 0.24(2) 0.160(16) -0.009(11) 0.020(10)
C03E 0.188(18) 0.155(15) 0.24(2) 0.001(11) 0.155(16) -0.025(10)

loop_
_atom_type_symbol
_atom_type_description
_atom_type_scat_dispersion_real
_atom_type_scat_dispersion_imag
_atom_type_scat_source
C C 0.0033 0.0016 'International Tables Vol C Tables 4.2.6.8 and 6.1.1.4'
H H 0.0000 0.0000 'International Tables Vol C Tables 4.2.6.8 and 6.1.1.4'
I I -0.4742 1.8119 'International Tables Vol C Tables 4.2.6.8 and 6.1.1.4'
N N 0.0061 0.0033 'International Tables Vol C Tables 4.2.6.8 and 6.1.1.4'
O O 0.0106 0.0060 'International Tables Vol C Tables 4.2.6.8 and 6.1.1.4'

loop_
_geom_angle_atom_site_label_1
_geom_angle_atom_site_label_2
_geom_angle_atom_site_label_3
_geom_angle
C028 C1 H1A 120.0
C028 C1 H1B 120.0
H1A C1 H1B 120.0
C01W C2 H2A 120.0
C01W C2 H2B 120.0
H2A C2 H2B 120.0
C02G C3 H3A 120.0
C02G C3 H3B 120.0
H3A C3 H3B 120.0
C02H C4 H4A 120.0
C02H C4 H4B 120.0
H4A C4 H4B 120.0
C030 C5 H5A 109.5
C030 C5 H5B 109.5
H5A C5 H5B 109.5
C030 C5 H5C 109.5
H5A C5 H5C 109.5
H5B C5 H5C 109.5
C01F O5 C030 120.3(11)
C01D C6 C015 120.5(12)
C01D C6 H6 119.7
C015 C6 H6 119.7
N009 C7 C015 115.0(9)
N009 C7 H7A 108.5
C015 C7 H7A 108.5
N009 C7 H7B 108.5
C015 C7 H7B 108.5
H7A C7 H7B 107.5
C032 C8 H8A 109.5
C032 C8 H8B 109.5
H8A C8 H8B 109.5
C032 C8 H8C 109.5
H8A C8 H8C 109.5
H8B C8 H8C 109.5
C01X O8 C02S 120.1(11)
C00M N009 C00T 112.3(8)
C00M N009 C7 118.4(8)
C00T N009 C7 129.2(9)
C01P O00E C032 119.8(11)
C023 O00F C01R 120.2(11)
C00R N00G C010 112.9(8)
C00R N00G C00Y 118.3(8)
C010 N00G C00Y 128.8(9)
C01F N00I C011 120.4(10)
C01F N00I H00I 119.8
C011 N00I H00I 119.8
C00U N00K C01B 112.1(8)
C00U N00K C01E 118.4(8)
C01B N00K C01E 129.5(9)
C00P N00L C01K 112.5(8)
C00P N00L C01J 118.6(8)
C01K N00L C01J 128.9(9)
O005 C00M N009 126.6(9)
O005 C00M C011 124.4(9)
N009 C00M C011 108.9(8)
C01X N00N C022 120.0(10)
C01X N00N H00N 120.0
C022 N00N H00N 120.0
C01P N00O C00W 120.8(10)
C01P N00O H00O 119.6
C00W N00O H00O 119.6
O006 C00P N00L 126.9(9)
O006 C00P C00W 124.4(9)
N00L C00P C00W 108.6(8)
C023 N00Q C00X 120.7(10)
C023 N00Q H00Q 119.6
C00X N00Q H00Q 119.6
O00B C00R N00G 127.1(9)
O00B C00R C022 123.8(9)
N00G C00R C022 108.9(8)
C02B C00T N009 132.8(12)
C02B C00T C01C 119.8(11)
N009 C00T C01C 107.4(9)
O008 C00U N00K 126.7(9)
O008 C00U C00X 124.3(9)
N00K C00U C00X 108.9(8)
N00O C00W C01N 114.5(9)
N00O C00W C00P 115.1(8)
C01N C00W C00P 100.4(9)
N00O C00W C01Y 105.8(9)
C01N C00W C01Y 112.7(9)
C00P C00W C01Y 108.4(8)
N00Q C00X C01L 114.2(9)
N00Q C00X C00U 115.5(8)
C01L C00X C00U 100.5(9)
N00Q C00X C02E 105.8(9)
C01L C00X C02E 112.4(9)
C00U C00X C02E 108.6(8)
N00G C00Y C018 115.2(9)
N00G C00Y H00A 108.5
C018 C00Y H00A 108.5
N00G C00Y H00B 108.5
C018 C00Y H00B 108.5
H00A C00Y H00B 107.5
C01R C00Z H00C 109.5
C01R C00Z H00D 109.5
H00C C00Z H00D 109.5
C01R C00Z H00E 109.5
H00C C00Z H00E 109.5
H00D C00Z H00E 109.5
C02Z C010 N00G 133.4(12)
C02Z C010 C01G 120.0(11)
N00G C010 C01G 106.6(9)
N00I C011 C01C 114.8(9)
N00I C011 C00M 115.3(8)
C01C C011 C00M 100.7(9)
N00I C011 C020 105.4(9)
C01C C011 C020 112.6(9)
C00M C011 C020 108.2(8)
C02U C012 C01L 114.5(18)
C02U C012 H012 122.8
C01L C012 H012 122.8
C01M C013 C014 120.1(12)
C01M C013 H013 119.9
C014 C013 H013 119.9
C013 C014 C01U 117.8(12)
C013 C014 C01E 122.1(10)
C01U C014 C01E 119.8(11)
C6 C015 C01Q 117.3(12)
C6 C015 C7 121.8(10)
C01Q C015 C7 120.5(11)
C01C C016 C038 113.2(17)
C01C C016 H016 123.4
C038 C016 H016 123.4
C02S C017 H01A 109.5
C02S C017 H01B 109.5
H01A C017 H01B 109.5
C02S C017 H01C 109.5
H01A C017 H01C 109.5
H01B C017 H01C 109.5
C01S C018 C024 117.8(12)
C01S C018 C00Y 122.1(10)
C024 C018 C00Y 119.7(11)
C01N C019 C03B 112.2(18)
C01N C019 H019 123.9
C03B C019 H019 123.9
C01G C01A C02J 113.1(17)
C01G C01A H01D 123.5
C02J C01A H01D 123.5
C02T C01B C01L 120.5(11)
C02T C01B N00K 131.9(12)
C01L C01B N00K 107.5(9)
C016 C01C C00T 123.0(13)
C016 C01C C011 127.0(13)
C00T C01C C011 110.0(9)
C02Q C01D C6 121.3(15)
C02Q C01D H01E 119.3
C6 C01D H01E 119.3
N00K C01E C014 114.9(9)
N00K C01E H01F 108.5
C014 C01E H01F 108.5
N00K C01E H01G 108.5
C014 C01E H01G 108.5
H01F C01E H01G 107.5
O007 C01F O5 128.4(10)
O007 C01F N00I 124.2(10)
O5 C01F N00I 107.4(10)
C01A C01G C010 122.3(13)
C01A C01G C022 127.4(13)
C010 C01G C022 110.3(9)
C01I C01H C01Z 121.9(15)
C01I C01H H01H 119.1
C01Z C01H H01H 119.1
C01H C01I C029 120.4(12)
C01H C01I H01I 119.8
C029 C01I H01I 119.8
N00L C01J C029 114.9(9)
N00L C01J H01J 108.5
C029 C01J H01J 108.5
N00L C01J H01K 108.5
C029 C01J H01K 108.5
H01J C01J H01K 107.5
C034 C01K C01N 119.7(11)
C034 C01K N00L 132.9(12)
C01N C01K N00L 107.3(9)
C012 C01L C01B 122.1(13)
C012 C01L C00X 127.6(13)
C01B C01L C00X 110.2(8)
C02A C01M C013 122.0(15)
C02A C01M H01M 119.0
C013 C01M H01M 119.0
C01K C01N C019 122.8(13)
C01K C01N C00W 110.3(8)
C019 C01N C00W 126.9(13)
C030 C01O H01L 109.5
C030 C01O H01N 109.5
H01L C01O H01N 109.5
C030 C01O H01O 109.5
H01L C01O H01O 109.5
H01N C01O H01O 109.5
O00C C01P O00E 128.6(10)
O00C C01P N00O 124.0(10)
O00E C01P N00O 107.4(10)
C03A C01Q C015 121.8(15)
C03A C01Q H01Q 119.1
C015 C01Q H01Q 119.1
O00F C01R C03E 99.6(14)
O00F C01R C00Z 110.6(13)
C03E C01R C00Z 113.5(19)
O00F C01R C031 110.4(12)
C03E C01R C031 111.3(19)
C00Z C01R C031 111.0(16)
C026 C01S C018 121.0(12)
C026 C01S H01S 119.5
C018 C01S H01S 119.5
C032 C01T H01P 109.5
C032 C01T H01R 109.5
H01P C01T H01R 109.5
C032 C01T H01T 109.5
H01P C01T H01T 109.5
H01R C01T H01T 109.5
C03C C01U C014 121.0(15)
C03C C01U H01U 119.5
C014 C01U H01U 119.5
C02G C01V C022 114.4(10)
C02G C01V H01V 108.6
C022 C01V H01V 108.6
C02G C01V H01W 108.6
C022 C01V H01W 108.6
H01V C01V H01W 107.6
C2 C01W C02F 117.0(14)
C2 C01W C020 124.7(14)
C02F C01W C020 118.3(12)
O00A C01X O8 128.7(10)
O00A C01X N00N 124.6(10)
O8 C01X N00N 106.8(10)
C028 C01Y C00W 114.3(10)
C028 C01Y H01X 108.7
C00W C01Y H01X 108.7
C028 C01Y H01Y 108.7
C00W C01Y H01Y 108.7
H01X C01Y H01Y 107.6
C01H C01Z C033 117.9(13)
C01H C01Z H01Z 121.0
C033 C01Z H01Z 121.0
C01W C020 C011 114.6(10)
C01W C020 H02A 108.6
C011 C020 H02A 108.6
C01W C020 H02B 108.6
C011 C020 H02B 108.6
H02A C020 H02B 107.6
C033 C021 C029 121.0(15)
C033 C021 H021 119.5
C029 C021 H021 119.5
N00N C022 C01G 114.2(9)
N00N C022 C00R 115.9(8)
C01G C022 C00R 100.6(9)
N00N C022 C01V 105.4(9)
C01G C022 C01V 112.2(9)
C00R C022 C01V 108.6(8)
O00D C023 O00F 128.0(10)
O00D C023 N00Q 124.3(10)
O00F C023 N00Q 107.7(10)
C039 C024 C018 121.1(16)
C039 C024 H024 119.4
C018 C024 H024 119.4
C026 C025 C039 118.4(13)
C026 C025 H025 120.8
C039 C025 H025 120.8
C01S C026 C025 121.0(15)
C01S C026 H026 119.5
C025 C026 H026 119.5
C1 C028 C02X 117.6(14)
C1 C028 C01Y 124.1(14)
C02X C028 C01Y 118.3(12)
C01I C029 C021 118.1(12)
C01I C029 C01J 121.9(10)
C021 C029 C01J 119.7(11)
C01M C02A C03C 118.3(14)
C01M C02A H02C 120.8
C03C C02A H02C 120.8
C00T C02B C02M 118.0(16)
C00T C02B I002 125.5(10)
C02M C02B I002 116.4(12)
N02I C02D C02G 175.3(18)
C02H C02E C00X 114.4(10)
C02H C02E H02D 108.7
C00X C02E H02D 108.7
C02H C02E H02E 108.7
C00X C02E H02E 108.7
H02D C02E H02E 107.6
N02C C02F C01W 175.4(18)
C3 C02G C02D 117.9(14)
C3 C02G C01V 124.2(14)
C02D C02G C01V 117.9(12)
C4 C02H C02V 116.4(14)
C4 C02H C02E 124.9(13)
C02V C02H C02E 118.7(12)
C02K C02J C01A 124.9(16)
C02K C02J H02J 117.5
C01A C02J H02J 117.5
C02J C02K C02Z 120.5(17)
C02J C02K H02K 119.7
C02Z C02K H02K 119.7
C02S C02L H02F 109.5
C02S C02L H02G 109.5
H02F C02L H02G 109.5
C02S C02L H02H 109.5
H02F C02L H02H 109.5
H02G C02L H02H 109.5
C038 C02M C02B 121.1(17)
C038 C02M H02M 119.5
C02B C02M H02M 119.5
C032 C02P H02I 109.5
C032 C02P H02L 109.5
H02I C02P H02L 109.5
C032 C02P H02N 109.5
H02I C02P H02N 109.5
H02L C02P H02N 109.5
C01D C02Q C03A 118.9(14)
C01D C02Q H02Q 120.5
C03A C02Q H02Q 120.5
O8 C02S C02L 109.1(12)
O8 C02S C017 111.0(14)
C02L C02S C017 110.5(16)
O8 C02S C03D 99.7(14)
C02L C02S C03D 111.4(19)
C017 C02S C03D 114.6(19)
C01B C02T C036 117.2(16)
C01B C02T I001 126.0(10)
C036 C02T I001 116.6(12)
C036 C02U C012 124.3(16)
C036 C02U H02U 117.8
C012 C02U H02U 117.8
N027 C02V C02H 175.4(18)
N035 C02X C028 174.6(18)
C030 C02Y H02O 109.5
C030 C02Y H02P 109.5
H02O C02Y H02P 109.5
C030 C02Y H02R 109.5
H02O C02Y H02R 109.5
H02P C02Y H02R 109.5
C010 C02Z C02K 119.1(17)
C010 C02Z I004 125.3(10)
C02K C02Z I004 115.5(13)
O5 C030 C02Y 109.8(12)
O5 C030 C01O 110.7(13)
C02Y C030 C01O 111.6(16)
O5 C030 C5 99.8(14)
C02Y C030 C5 111.2(19)
C01O C030 C5 113.2(19)
C01R C031 H03A 109.5
C01R C031 H03B 109.5
H03A C031 H03B 109.5
C01R C031 H03C 109.5
H03A C031 H03C 109.5
H03B C031 H03C 109.5
O00E C032 C01T 110.4(14)
O00E C032 C8 100.2(14)
C01T C032 C8 114.9(19)
O00E C032 C02P 110.1(12)
C01T C032 C02P 111.2(17)
C8 C032 C02P 109.6(19)
C021 C033 C01Z 120.6(14)
C021 C033 H033 119.7
C01Z C033 H033 119.7
C01K C034 C037 118.2(18)
C01K C034 I003 125.5(10)
C037 C034 I003 116.3(14)
C02U C036 C02T 121.3(17)
C02U C036 H036 119.4
C02T C036 H036 119.4
C03B C037 C034 121(2)
C03B C037 H037 119.5
C034 C037 H037 119.5
C02M C038 C016 124.9(16)
C02M C038 H038 117.6
C016 C038 H038 117.6
C024 C039 C025 120.5(15)
C024 C039 H039 119.8
C025 C039 H039 119.8
C01Q C03A C02Q 119.8(15)
C01Q C03A H03D 120.1
C02Q C03A H03D 120.1
C037 C03B C019 126.1(18)
C037 C03B H03E 117.0
C019 C03B H03E 117.0
C01U C03C C02A 120.5(15)
C01U C03C H03F 119.8
C02A C03C H03F 119.8
C02S C03D H03G 109.5
C02S C03D H03H 109.5
H03G C03D H03H 109.5
C02S C03D H03I 109.5
H03G C03D H03I 109.5
H03H C03D H03I 109.5
C01R C03E H03J 109.5
C01R C03E H03K 109.5
H03J C03E H03K 109.5
C01R C03E H03L 109.5
H03J C03E H03L 109.5
H03K C03E H03L 109.5

loop_
_geom_bond_atom_site_label_1
_geom_bond_atom_site_label_2
_geom_bond_distance
I001 C02T 2.119(17)
C1 C028 1.30(2)
C1 H1A 0.9300
C1 H1B 0.9300
I002 C02B 2.125(17)
C2 C01W 1.30(2)
C2 H2A 0.9300
C2 H2B 0.9300
I003 C034 2.133(17)
C3 C02G 1.31(2)
C3 H3A 0.9300
C3 H3B 0.9300
I004 C02Z 2.134(17)
C4 C02H 1.29(2)
C4 H4A 0.9300
C4 H4B 0.9300
O005 C00M 1.207(12)
C5 C030 1.52(3)
C5 H5A 0.9600
C5 H5B 0.9600
C5 H5C 0.9600
O5 C01F 1.335(14)
O5 C030 1.463(15)
O006 C00P 1.203(12)
C6 C01D 1.377(18)
C6 C015 1.378(17)
C6 H6 0.9300
O007 C01F 1.205(15)
C7 N009 1.463(14)
C7 C015 1.508(17)
C7 H7A 0.9700
C7 H7B 0.9700
O008 C00U 1.205(12)
C8 C032 1.49(3)
C8 H8A 0.9600
C8 H8B 0.9600
C8 H8C 0.9600
O8 C01X 1.346(14)
O8 C02S 1.462(16)
N009 C00M 1.342(13)
N009 C00T 1.397(14)
O00A C01X 1.191(15)
O00B C00R 1.208(12)
O00C C01P 1.196(15)
O00D C023 1.200(15)
O00E C01P 1.336(14)
O00E C032 1.474(15)
O00F C023 1.340(14)
O00F C01R 1.465(15)
N00G C00R 1.339(13)
N00G C010 1.396(14)
N00G C00Y 1.469(14)
N00I C01F 1.345(15)
N00I C011 1.449(14)
N00I H00I 0.8600
N00K C00U 1.347(13)
N00K C01B 1.396(14)
N00K C01E 1.463(14)
N00L C00P 1.346(13)
N00L C01K 1.396(14)
N00L C01J 1.458(14)
C00M C011 1.522(13)
N00N C01X 1.353(15)
N00N C022 1.454(14)
N00N H00N 0.8600
N00O C01P 1.348(15)
N00O C00W 1.445(14)
N00O H00O 0.8600
C00P C00W 1.525(13)
N00Q C023 1.341(15)
N00Q C00X 1.450(13)
N00Q H00Q 0.8600
C00R C022 1.518(13)
C00T C02B 1.377(17)
C00T C01C 1.399(18)
C00U C00X 1.523(13)
C00W C01N 1.503(17)
C00W C01Y 1.557(16)
C00X C01L 1.501(17)
C00X C02E 1.557(16)
C00Y C018 1.503(16)
C00Y H00A 0.9700
C00Y H00B 0.9700
C00Z C01R 1.51(3)
C00Z H00C 0.9600
C00Z H00D 0.9600
C00Z H00E 0.9600
C010 C02Z 1.363(17)
C010 C01G 1.406(18)
C011 C01C 1.501(17)
C011 C020 1.562(16)
C012 C02U 1.39(3)
C012 C01L 1.394(16)
C012 H012 0.9300
C013 C01M 1.375(18)
C013 C014 1.383(17)
C013 H013 0.9300
C014 C01U 1.403(17)
C014 C01E 1.504(17)
C015 C01Q 1.405(18)
C016 C01C 1.397(16)
C016 C038 1.42(3)
C016 H016 0.9300
C017 C02S 1.52(3)
C017 H01A 0.9600
C017 H01B 0.9600
C017 H01C 0.9600
C018 C01S 1.380(17)
C018 C024 1.407(17)
C019 C01N 1.403(16)
C019 C03B 1.43(3)
C019 H019 0.9300
C01A C01G 1.400(17)
C01A C02J 1.42(3)
C01A H01D 0.9300
C01B C02T 1.383(17)
C01B C01L 1.395(17)
C01D C02Q 1.37(2)
C01D H01E 0.9300
C01E H01F 0.9700
C01E H01G 0.9700
C01G C022 1.500(17)
C01H C01I 1.368(18)
C01H C01Z 1.37(2)
C01H H01H 0.9300
C01I C029 1.372(17)
C01I H01I 0.9300
C01J C029 1.520(17)
C01J H01J 0.9700
C01J H01K 0.9700
C01K C034 1.370(17)
C01K C01N 1.393(17)
C01M C02A 1.36(2)
C01M H01M 0.9300
C01O C030 1.52(3)
C01O H01L 0.9600
C01O H01N 0.9600
C01O H01O 0.9600
C01Q C03A 1.36(2)
C01Q H01Q 0.9300
C01R C03E 1.51(3)
C01R C031 1.52(2)
C01S C026 1.375(18)
C01S H01S 0.9300
C01T C032 1.49(3)
C01T H01P 0.9600
C01T H01R 0.9600
C01T H01T 0.9600
C01U C03C 1.36(2)
C01U H01U 0.9300
C01V C02G 1.510(15)
C01V C022 1.555(16)
C01V H01V 0.9700
C01V H01W 0.9700
C01W C02F 1.387(19)
C01W C020 1.499(15)
C01Y C028 1.505(15)
C01Y H01X 0.9700
C01Y H01Y 0.9700
C01Z C033 1.39(3)
C01Z H01Z 0.9300
C020 H02A 0.9700
C020 H02B 0.9700
C021 C033 1.36(2)
C021 C029 1.400(17)
C021 H021 0.9300
C024 C039 1.36(2)
C024 H024 0.9300
C025 C026 1.38(2)
C025 C039 1.40(3)
C025 H025 0.9300
C026 H026 0.9300
N027 C02V 1.17(2)
C028 C02X 1.384(19)
C02A C03C 1.39(3)
C02A H02C 0.9300
C02B C02M 1.39(2)
N02C C02F 1.18(2)
C02D N02I 1.18(2)
C02D C02G 1.381(19)
C02E C02H 1.493(15)
C02E H02D 0.9700
C02E H02E 0.9700
C02H C02V 1.384(19)
C02J C02K 1.32(3)
C02J H02J 0.9300
C02K C02Z 1.38(2)
C02K H02K 0.9300
C02L C02S 1.52(2)
C02L H02F 0.9600
C02L H02G 0.9600
C02L H02H 0.9600
C02M C038 1.31(3)
C02M H02M 0.9300
C02P C032 1.51(2)
C02P H02I 0.9600
C02P H02L 0.9600
C02P H02N 0.9600
C02Q C03A 1.38(3)
C02Q H02Q 0.9300
C02S C03D 1.52(3)
C02T C036 1.39(2)
C02U C036 1.33(3)
C02U H02U 0.9300
C02X N035 1.17(2)
C02Y C030 1.51(2)
C02Y H02O 0.9600
C02Y H02P 0.9600
C02Y H02R 0.9600
C031 H03A 0.9600
C031 H03B 0.9600
C031 H03C 0.9600
C033 H033 0.9300
C034 C037 1.40(3)
C036 H036 0.9300
C037 C03B 1.27(4)
C037 H037 0.9300
C038 H038 0.9300
C039 H039 0.9300
C03A H03D 0.9300
C03B H03E 0.9300
C03C H03F 0.9300
C03D H03G 0.9600
C03D H03H 0.9600
C03D H03I 0.9600
C03E H03J 0.9600
C03E H03K 0.9600
C03E H03L 0.9600

loop_
_geom_hbond_atom_site_label_D
_geom_hbond_atom_site_label_H
_geom_hbond_atom_site_label_A
_geom_hbond_distance_DH
_geom_hbond_distance_HA
_geom_hbond_distance_DA
_geom_hbond_angle_DHA
_geom_hbond_site_symmetry_A
C7 H7A I002 0.97 2.87 3.449(13) 119.2 .
N00I H00I O006 0.86 2.31 2.980(12) 135.0 .
N00N H00N O005 0.86 2.30 2.977(12) 135.9 .
N00O H00O O008 0.86 2.31 2.978(12) 134.7 1_556
N00Q H00Q O00B 0.86 2.30 2.976(12) 135.6 .
C00Y H00A I004 0.97 2.85 3.440(13) 119.8 .
C00Z H00E O00D 0.96 2.49 3.00(2) 113.5 .
C01E H01F I001 0.97 2.85 3.438(13) 119.9 .
C01J H01J I003 0.97 2.85 3.438(13) 120.2 .
C01V H01W O005 0.97 2.38 3.219(12) 144.7 .
C01Y H01Y O008 0.97 2.37 3.211(12) 144.2 1_556
C020 H02B O006 0.97 2.38 3.214(13) 144.2 .
C02E H02E O00B 0.97 2.38 3.218(12) 144.1 .

loop_
_geom_torsion_atom_site_label_1
_geom_torsion_atom_site_label_2
_geom_torsion_atom_site_label_3
_geom_torsion_atom_site_label_4
_geom_torsion
C015 C7 N009 C00M -99.8(12)
C015 C7 N009 C00T 84.3(13)
C00T N009 C00M O005 -176.2(10)
C7 N009 C00M O005 7.3(15)
C00T N009 C00M C011 6.8(11)
C7 N009 C00M C011 -169.7(8)
C01K N00L C00P O006 -176.8(10)
C01J N00L C00P O006 6.7(15)
C01K N00L C00P C00W 7.2(11)
C01J N00L C00P C00W -169.3(8)
C010 N00G C00R O00B -176.1(10)
C00Y N00G C00R O00B 6.8(15)
C010 N00G C00R C022 7.3(11)
C00Y N00G C00R C022 -169.8(8)
C00M N009 C00T C02B 176.4(12)
C7 N009 C00T C02B -7.5(19)
C00M N009 C00T C01C -1.7(11)
C7 N009 C00T C01C 174.4(9)
C01B N00K C00U O008 -175.6(10)
C01E N00K C00U O008 7.4(15)
C01B N00K C00U C00X 7.4(11)
C01E N00K C00U C00X -169.6(8)
C01P N00O C00W C01N -64.4(13)
C01P N00O C00W C00P 51.2(15)
C01P N00O C00W C01Y 170.9(10)
O006 C00P C00W N00O 51.4(15)
N00L C00P C00W N00O -132.5(10)
O006 C00P C00W C01N 174.8(10)
N00L C00P C00W C01N -9.0(10)
O006 C00P C00W C01Y -66.9(13)
N00L C00P C00W C01Y 109.3(10)
C023 N00Q C00X C01L -65.2(13)
C023 N00Q C00X C00U 50.6(15)
C023 N00Q C00X C02E 170.7(10)
O008 C00U C00X N00Q 50.6(15)
N00K C00U C00X N00Q -132.3(10)
O008 C00U C00X C01L 173.9(10)
N00K C00U C00X C01L -9.0(10)
O008 C00U C00X C02E -68.0(13)
N00K C00U C00X C02E 109.1(10)
C00R N00G C00Y C018 -99.2(12)
C010 N00G C00Y C018 84.1(13)
C00R N00G C010 C02Z 177.2(12)
C00Y N00G C010 C02Z -6.0(19)
C00R N00G C010 C01G -2.6(11)
C00Y N00G C010 C01G 174.2(9)
C01F N00I C011 C01C -65.0(13)
C01F N00I C011 C00M 51.3(15)
C01F N00I C011 C020 170.5(10)
O005 C00M C011 N00I 50.2(15)
N009 C00M C011 N00I -132.7(10)
O005 C00M C011 C01C 174.3(10)
N009 C00M C011 C01C -8.7(10)
O005 C00M C011 C020 -67.5(13)
N009 C00M C011 C020 109.6(10)
C01M C013 C014 C01U -0.4(19)
C01M C013 C014 C01E 173.5(12)
C01D C6 C015 C01Q 0(2)
C01D C6 C015 C7 173.1(12)
N009 C7 C015 C6 28.1(17)
N009 C7 C015 C01Q -159.1(13)
N00G C00Y C018 C01S 27.5(16)
N00G C00Y C018 C024 -159.2(13)
C00U N00K C01B C02T 176.5(11)
C01E N00K C01B C02T -7.0(18)
C00U N00K C01B C01L -2.2(11)
C01E N00K C01B C01L 174.4(9)
C038 C016 C01C C00T -1(2)
C038 C016 C01C C011 -178.9(14)
C02B C00T C01C C016 -0.6(17)
N009 C00T C01C C016 177.8(11)
C02B C00T C01C C011 177.3(10)
N009 C00T C01C C011 -4.3(11)
N00I C011 C01C C016 -50.1(16)
C00M C011 C01C C016 -174.5(12)
C020 C011 C01C C016 70.5(14)
N00I C011 C01C C00T 132.2(9)
C00M C011 C01C C00T 7.7(11)
C020 C011 C01C C00T -107.2(10)
C015 C6 C01D C02Q 1(2)
C00U N00K C01E C014 -99.1(12)
C01B N00K C01E C014 84.5(14)
C013 C014 C01E N00K 27.1(16)
C01U C014 C01E N00K -159.1(13)
C030 O5 C01F O007 1(2)
C030 O5 C01F N00I -178.1(13)
C011 N00I C01F O007 -11.1(19)
C011 N00I C01F O5 168.5(10)
C02J C01A C01G C010 0(2)
C02J C01A C01G C022 -178.7(13)
C02Z C010 C01G C01A -1.7(17)
N00G C010 C01G C01A 178.1(11)
C02Z C010 C01G C022 176.9(10)
N00G C010 C01G C022 -3.4(11)
C01Z C01H C01I C029 1(2)
C00P N00L C01J C029 -98.9(12)
C01K N00L C01J C029 85.2(13)
C00P N00L C01K C034 176.5(12)
C01J N00L C01K C034 -7.4(19)
C00P N00L C01K C01N -1.8(11)
C01J N00L C01K C01N 174.2(9)
C02U C012 C01L C01B -1(2)
C02U C012 C01L C00X -178.4(14)
C02T C01B C01L C012 -1.0(17)
N00K C01B C01L C012 177.9(11)
C02T C01B C01L C00X 177.1(10)
N00K C01B C01L C00X -4.1(11)
N00Q C00X C01L C012 -50.0(16)
C00U C00X C01L C012 -174.3(12)
C02E C00X C01L C012 70.5(14)
N00Q C00X C01L C01B 132.0(9)
C00U C00X C01L C01B 7.8(10)
C02E C00X C01L C01B -107.5(10)
C014 C013 C01M C02A 1(2)
C034 C01K C01N C019 -1.0(17)
N00L C01K C01N C019 177.6(11)
C034 C01K C01N C00W 176.9(10)
N00L C01K C01N C00W -4.5(11)
C03B C019 C01N C01K -1(2)
C03B C019 C01N C00W -178.7(14)
N00O C00W C01N C01K 132.0(9)
C00P C00W C01N C01K 8.1(10)
C01Y C00W C01N C01K -107.1(10)
N00O C00W C01N C019 -50.2(15)
C00P C00W C01N C019 -174.1(12)
C01Y C00W C01N C019 70.8(14)
C032 O00E C01P O00C 2(2)
C032 O00E C01P N00O -178.8(13)
C00W N00O C01P O00C -12.0(19)
C00W N00O C01P O00E 168.8(10)
C6 C015 C01Q C03A -3(2)
C7 C015 C01Q C03A -176.4(16)
C023 O00F C01R C03E -179.9(18)
C023 O00F C01R C00Z 60.4(19)
C023 O00F C01R C031 -62.8(19)
C024 C018 C01S C026 0(2)
C00Y C018 C01S C026 173.6(12)
C013 C014 C01U C03C -3(2)
C01E C014 C01U C03C -176.8(16)
C02S O8 C01X O00A 2(2)
C02S O8 C01X N00N -177.3(13)
C022 N00N C01X O00A -10.2(19)
C022 N00N C01X O8 169.3(10)
N00O C00W C01Y C028 175.5(10)
C01N C00W C01Y C028 49.6(13)
C00P C00W C01Y C028 -60.6(13)
C01I C01H C01Z C033 1(2)
C2 C01W C020 C011 -103.7(19)
C02F C01W C020 C011 77.1(15)
N00I C011 C020 C01W 175.8(10)
C01C C011 C020 C01W 49.9(13)
C00M C011 C020 C01W -60.4(13)
C01X N00N C022 C01G -66.2(13)
C01X N00N C022 C00R 50.0(15)
C01X N00N C022 C01V 170.1(10)
C01A C01G C022 N00N -49.6(16)
C010 C01G C022 N00N 131.9(9)
C01A C01G C022 C00R -174.5(12)
C010 C01G C022 C00R 7.1(11)
C01A C01G C022 C01V 70.2(14)
C010 C01G C022 C01V -108.2(10)
O00B C00R C022 N00N 51.1(15)
N00G C00R C022 N00N -132.2(10)
O00B C00R C022 C01G 174.7(10)
N00G C00R C022 C01G -8.5(10)
O00B C00R C022 C01V -67.3(13)
N00G C00R C022 C01V 109.5(10)
C02G C01V C022 N00N 174.8(10)
C02G C01V C022 C01G 49.9(13)
C02G C01V C022 C00R -60.4(13)
C01R O00F C023 O00D 2(2)
C01R O00F C023 N00Q -178.2(13)
C00X N00Q C023 O00D -11.0(19)
C00X N00Q C023 O00F 169.0(10)
C01S C018 C024 C039 -3(2)
C00Y C018 C024 C039 -176.3(17)
C018 C01S C026 C025 1(2)
C039 C025 C026 C01S 1(2)
C00W C01Y C028 C1 -104.0(19)
C00W C01Y C028 C02X 76.9(15)
C01H C01I C029 C021 -1(2)
C01H C01I C029 C01J 173.4(12)
C033 C021 C029 C01I -3(2)
C033 C021 C029 C01J -176.7(16)
N00L C01J C029 C01I 26.6(17)
N00L C01J C029 C021 -159.5(13)
C013 C01M C02A C03C 2(2)
N009 C00T C02B C02M -176.9(13)
C01C C00T C02B C02M 0.9(18)
N009 C00T C02B I002 6.4(18)
C01C C00T C02B I002 -175.7(8)
N00Q C00X C02E C02H 175.2(10)
C01L C00X C02E C02H 50.0(13)
C00U C00X C02E C02H -60.2(13)
C022 C01V C02G C3 -102.9(19)
C022 C01V C02G C02D 76.7(15)
C00X C02E C02H C4 -104.4(19)
C00X C02E C02H C02V 77.5(15)
C01G C01A C02J C02K 2(3)
C01A C02J C02K C02Z -2(3)
C00T C02B C02M C038 1(3)
I002 C02B C02M C038 177.8(17)
C6 C01D C02Q C03A 2(2)
C01X O8 C02S C02L -63.0(19)
C01X O8 C02S C017 59.0(19)
C01X O8 C02S C03D -179.8(18)
C01L C01B C02T C036 0.9(18)
N00K C01B C02T C036 -177.7(12)
C01L C01B C02T I001 -175.2(8)
N00K C01B C02T I001 6.3(18)
C01L C012 C02U C036 3(3)
N00G C010 C02Z C02K -177.7(13)
C01G C010 C02Z C02K 2.0(18)
N00G C010 C02Z I004 5.2(19)
C01G C010 C02Z I004 -175.1(8)
C02J C02K C02Z C010 0(3)
C02J C02K C02Z I004 177.3(17)
C01F O5 C030 C02Y -63.1(19)
C01F O5 C030 C01O 60.5(19)
C01F O5 C030 C5 -179.9(18)
C01P O00E C032 C01T 60(2)
C01P O00E C032 C8 -178.3(19)
C01P O00E C032 C02P -62.9(19)
C029 C021 C033 C01Z 5(3)
C01H C01Z C033 C021 -4(3)
C01N C01K C034 C037 1.6(18)
N00L C01K C034 C037 -176.6(13)
C01N C01K C034 I003 -175.9(8)
N00L C01K C034 I003 5.9(18)
C012 C02U C036 C02T -3(3)
C01B C02T C036 C02U 1(3)
I001 C02T C036 C02U 177.4(16)
C01K C034 C037 C03B 0(3)
I003 C034 C037 C03B 177.9(19)
C02B C02M C038 C016 -3(3)
C01C C016 C038 C02M 3(3)
C018 C024 C039 C025 4(3)
C026 C025 C039 C024 -4(3)
C015 C01Q C03A C02Q 6(3)
C01D C02Q C03A C01Q -5(3)
C034 C037 C03B C019 -3(4)
C01N C019 C03B C037 3(3)
C014 C01U C03C C02A 6(3)
C01M C02A C03C C01U -5(3)
